data_2205297
loop_
_publ_author_name
'Gao, Shan'
'Zhu, Zhi-Biao'
'Huo, Li-Hua'
'Ng, Seik Weng'

_publ_section_title
;
 Polymeric diaqua(\m~6~-1,5-naphthalenedisulfonato)barium(II)
;
_journal_issue 3
_journal_name_full 'Acta Crystallographica Section E'
_journal_page_first m528
_journal_page_last m530
_journal_paper_doi 10.1107/S1600536805004514
_journal_volume 61
_journal_year 2005
_chemical_formula_iupac '[Ba (C10 H6 S2 O6) (H2 O)2]'
_chemical_formula_moiety 'C10 H6 S2 O6, 2H2 O, Ba'
_chemical_formula_sum 'C10 H10 Ba O8 S2'
_chemical_formula_weight 459.64
_chemical_name_systematic
;
poly[[diaquabarium(II)]-\m~6~-1,5-naphthalenedisulfonato]
;
_space_group_IT_number 15
_symmetry_cell_setting monoclinic
_symmetry_space_group_name_Hall '-C 2yc'
_symmetry_space_group_name_H-M 'C 1 2/c 1'
_atom_sites_solution_hydrogens geom
_atom_sites_solution_primary direct
_atom_sites_solution_secondary difmap
_audit_creation_method SHELXL-97
_cell_angle_alpha 90.00
_cell_angle_beta 92.56(3)
_cell_angle_gamma 90.00
_cell_formula_units_Z 4
_cell_length_a 22.274(4)
_cell_length_b 5.7150(10)
_cell_length_c 10.443(2)
_cell_measurement_reflns_used 6301
_cell_measurement_temperature 295(2)
_cell_measurement_theta_max 27.5
_cell_measurement_theta_min 3.7
_cell_volume 1328.0(4)
_computing_cell_refinement RAPID-AUTO
_computing_data_collection 'RAPID-AUTO (Rigaku, 1998)'
_computing_data_reduction 'CrystalStructure (Rigaku/MSC, 2002)'
_computing_molecular_graphics 'ORTEPII (Johnson, 1976)'
_computing_publication_material SHELXL97
_computing_structure_refinement 'SHELXL97 (Sheldrick, 1997)'
_computing_structure_solution 'SHELXS97 (Sheldrick, 1997)'
_diffrn_ambient_temperature 295(2)
_diffrn_measured_fraction_theta_full 1.00
_diffrn_measured_fraction_theta_max 1.00
_diffrn_measurement_device_type 'Rigaki R-AXIS RAPID IP'
_diffrn_measurement_method '\w scan'
_diffrn_radiation_monochromator graphite
_diffrn_radiation_source 'fine-focus sealed tube'
_diffrn_radiation_type MoK\a
_diffrn_radiation_wavelength 0.71073
_diffrn_reflns_av_R_equivalents 0.045
_diffrn_reflns_av_sigmaI/netI 0.045
_diffrn_reflns_limit_h_max 28
_diffrn_reflns_limit_h_min -28
_diffrn_reflns_limit_k_max 7
_diffrn_reflns_limit_k_min -7
_diffrn_reflns_limit_l_max 13
_diffrn_reflns_limit_l_min -13
_diffrn_reflns_number 6313
_diffrn_reflns_theta_full 27.5
_diffrn_reflns_theta_max 27.5
_diffrn_reflns_theta_min 3.7
_diffrn_standards_decay_% 0
_diffrn_standards_interval_count 0
_diffrn_standards_interval_time 0
_diffrn_standards_number 0
_exptl_absorpt_coefficient_mu 3.342
_exptl_absorpt_correction_T_max 0.530
_exptl_absorpt_correction_T_min 0.2446
_exptl_absorpt_correction_type multi-scan
_exptl_absorpt_process_details '(ABSCOR; Higashi, 1995)'
_exptl_crystal_colour Colourless
_exptl_crystal_density_diffrn 2.299
_exptl_crystal_density_method 'not measured'
_exptl_crystal_description Prism
_exptl_crystal_F_000 888
_exptl_crystal_size_max 0.37
_exptl_crystal_size_mid 0.24
_exptl_crystal_size_min 0.19
_refine_diff_density_max 0.72
_refine_diff_density_min -1.38
_refine_ls_extinction_coef 0.0071(6)
_refine_ls_extinction_expression Fc^*^=kFc[1+0.001xFc^2^\l^3^/sin(2\q)]^-1/4^
_refine_ls_extinction_method SHELXL97
_refine_ls_goodness_of_fit_ref 1.12
_refine_ls_hydrogen_treatment mixed
_refine_ls_matrix_type full
_refine_ls_number_parameters 103
_refine_ls_number_reflns 1525
_refine_ls_number_restraints 3
_refine_ls_restrained_S_all 1.12
_refine_ls_R_factor_all 0.027
_refine_ls_R_factor_gt 0.027
_refine_ls_shift/su_max 0.001
_refine_ls_shift/su_mean 0.000
_refine_ls_structure_factor_coef Fsqd
_refine_ls_weighting_details 'calc w = 1/[\s^2^(Fo^2^)+(0.0372P)^2^+1.6623P] where P = (Fo^2^+2Fc^2^)/3'
_refine_ls_weighting_scheme calc
_refine_ls_wR_factor_gt 0.065
_refine_ls_wR_factor_ref 0.065
_reflns_number_gt 1495
_reflns_number_total 1525
_reflns_threshold_expression I>2\s(I)
_cod_data_source_file kp6043.cif
_cod_data_source_block I
_cod_depositor_comments
;
The following automatic conversions were performed:
'_symmetry_cell_setting' value 'Monoclinic' changed to 'monoclinic'
according to '/home/saulius/struct/CIF-dictionaries/cif_core.dic'
dictionary named 'cif_core.dic' version 2.4.1 from 2010-06-29.

Automatic conversion script
Id: cif_fix_enum 1527 2010-12-29 10:47:43Z saulius 

The following automatic conversions were performed:

'_symmetry_cell_setting' value 'Monoclinic' changed to 'monoclinic'
according to /home/saulius/struct/CIF-dictionaries/cif_core.dic
dictionary named 'cif_core.dic' version 2.4.1 from 2010-06-29.

Automatic conversion script
Id: cif_fix_values 1715 2011-07-08 13:25:40Z adriana 
;
_cod_original_sg_symbol_H-M 'C 2/c'
_cod_database_code 2205297
_cod_database_fobs_code 2205297

loop_
_symmetry_equiv_pos_as_xyz
'x, y, z'
'-x, y, -z+1/2'
'x+1/2, y+1/2, z'
'-x+1/2, y+1/2, -z+1/2'
'-x, -y, -z'
'x, -y, z-1/2'
'-x+1/2, -y+1/2, -z'
'x+1/2, -y+1/2, z-1/2'

loop_
_atom_site_label
_atom_site_fract_x
_atom_site_fract_y
_atom_site_fract_z
_atom_site_U_iso_or_equiv
_atom_site_adp_type
_atom_site_calc_flag
_atom_site_refinement_flags
_atom_site_occupancy
_atom_site_type_symbol
Ba1 0.5000 0.84452(3) 0.7500 0.01670(10) Uani d S 1 Ba
S1 0.59787(3) 0.68430(10) 0.44019(6) 0.0160(2) Uani d . 1 S
O1w 0.45060(10) 1.1768(3) 0.8992(3) 0.0392(6) Uani d D 1 O
O1 0.58070(10) 0.6643(3) 0.5735(2) 0.0226(4) Uani d . 1 O
O2 0.59040(10) 0.9231(3) 0.3917(2) 0.0230(4) Uani d . 1 O
O3 0.56870(10) 0.5113(3) 0.3573(2) 0.0255(4) Uani d . 1 O
C1 0.67620(10) 0.6263(4) 0.4385(2) 0.0159(5) Uani d . 1 C
C2 0.69460(10) 0.4413(4) 0.3665(2) 0.0205(5) Uani d . 1 C
C3 0.75600(10) 0.3975(4) 0.3562(3) 0.0226(5) Uani d . 1 C
C4 0.79830(10) 0.5361(4) 0.4155(2) 0.0206(5) Uani d . 1 C
C5 0.78120(10) 0.7266(4) 0.4939(2) 0.0154(4) Uani d . 1 C
H1w1 0.436(2) 1.312(4) 0.885(4) 0.059 Uiso d D 1 H
H1w2 0.438(2) 1.122(7) 0.968(3) 0.059 Uiso d D 1 H
H2 0.6663 0.3450 0.3247 0.025 Uiso calc R 1 H
H3 0.7681 0.2710 0.3076 0.027 Uiso calc R 1 H
H4 0.8388 0.5063 0.4048 0.025 Uiso calc R 1 H

loop_
_atom_site_aniso_label
_atom_site_aniso_U_11
_atom_site_aniso_U_22
_atom_site_aniso_U_33
_atom_site_aniso_U_12
_atom_site_aniso_U_13
_atom_site_aniso_U_23
Ba1 0.0132(2) 0.0144(2) 0.0223(2) 0.000 0.00060(10) 0.000
S1 0.0141(3) 0.0146(3) 0.0191(3) -0.0012(2) -0.0003(2) -0.0013(2)
O1w 0.048(2) 0.0200(10) 0.052(2) 0.0030(10) 0.0260(10) 0.0010(10)
O1 0.0230(10) 0.0220(10) 0.0230(10) 0.0000(10) 0.0070(10) 0.0000(10)
O2 0.0230(10) 0.0180(10) 0.0280(10) 0.0010(10) -0.0030(10) 0.0040(10)
O3 0.0170(10) 0.0250(10) 0.0350(10) -0.0040(10) -0.0030(10) -0.0100(10)
C1 0.0140(10) 0.0150(10) 0.0190(10) 0.0000(10) 0.0000(10) 0.0010(10)
C2 0.0210(10) 0.0180(10) 0.0230(10) -0.0020(10) 0.0000(10) -0.0060(10)
C3 0.0250(10) 0.0180(10) 0.0250(10) 0.0040(10) 0.0020(10) -0.0080(10)
C4 0.0170(10) 0.0200(10) 0.0260(10) 0.0050(10) -0.0010(10) -0.0040(10)
C5 0.0160(10) 0.0160(10) 0.0150(10) 0.0010(10) 0.0020(10) 0.0000(10)

loop_
_atom_type_symbol
_atom_type_description
_atom_type_scat_dispersion_real
_atom_type_scat_dispersion_imag
_atom_type_scat_source
C C 0.0033 0.0016 'International Tables Vol C Tables 4.2.6.8 and 6.1.1.4'
H H 0.0000 0.0000 'International Tables Vol C Tables 4.2.6.8 and 6.1.1.4'
O O 0.0106 0.0060 'International Tables Vol C Tables 4.2.6.8 and 6.1.1.4'
S S 0.1246 0.1234 'International Tables Vol C Tables 4.2.6.8 and 6.1.1.4'
Ba Ba -0.3244 2.2819 'International Tables Vol C Tables 4.2.6.8 and 6.1.1.4'

loop_
_geom_angle_atom_site_label_1
_geom_angle_atom_site_label_2
_geom_angle_atom_site_label_3
_geom_angle_site_symmetry_1
_geom_angle_site_symmetry_3
_geom_angle
_geom_angle_publ_flag
O1 Ba1 O1 . 2_656 137.30(10) yes
O1 Ba1 O2 . 6_576 93.10(10) yes
O1 Ba1 O2 . 5_676 107.10(10) yes
O1 Ba1 O3 . 5_666 79.80(10) yes
O1 Ba1 O3 . 6_566 68.80(10) yes
O1 Ba1 O1w . . 156.00(10) yes
O1 Ba1 O1w . 2_656 66.10(10) yes
O1 Ba1 O1w 2_656 . 66.10(10) no
O1 Ba1 O1w 2_656 2_656 156.00(10) no
O1 Ba1 O3 2_656 5_666 68.80(10) no
O1 Ba1 O2 2_656 5_676 93.10(10) no
O1 Ba1 O2 2_656 6_576 107.10(10) no
O1 Ba1 O3 2_656 6_566 79.80(10) no
O2 Ba1 O2 5_676 6_576 123.00(10) yes
O2 Ba1 O3 5_676 5_666 76.10(10) yes
O2 Ba1 O3 5_676 6_566 160.90(10) yes
O2 Ba1 O1w 5_676 2_656 70.40(10) yes
O2 Ba1 O1w 5_676 . 70.70(10) yes
O2 Ba1 O3 6_576 5_666 160.90(10) no
O2 Ba1 O3 6_576 6_566 76.10(10) no
O2 Ba1 O1w 6_576 . 70.40(10) no
O2 Ba1 O1w 6_576 2_656 70.70(10) no
O3 Ba1 O3 5_666 6_566 84.70(10) yes
O3 Ba1 O1w 5_666 . 121.20(10) yes
O3 Ba1 O1w 5_666 2_656 120.90(10) yes
O3 Ba1 O1w 6_566 . 120.90(10) no
O3 Ba1 O1w 6_566 2_656 121.20(10) no
O1w Ba1 O1w . 2_656 91.50(10) yes
O3 S1 O2 . . 112.90(10) no
O3 S1 O1 . . 112.70(10) no
O2 S1 O1 . . 111.80(10) no
O3 S1 C1 . . 106.40(10) no
O2 S1 C1 . . 105.50(10) no
O1 S1 C1 . . 107.00(10) no
S1 O1 Ba1 . . 142.40(10) no
S1 O2 Ba1 . 5_676 134.20(10) no
S1 O3 Ba1 . 5_666 166.80(10) no
C2 C1 C5 . 7_666 121.0(2) no
C2 C1 S1 . . 117.9(2) no
C5 C1 S1 7_666 . 121.1(2) no
C1 C2 C3 . . 119.8(2) no
C4 C3 C2 . . 121.4(2) no
C3 C4 C5 . . 120.7(2) no
C5 C5 C4 7_666 . 118.7(3) no
C5 C5 C1 7_666 7_666 118.3(3) no
C4 C5 C1 . 7_666 123.0(2) no
Ba1 O1w H1w1 . . 134(3) no
Ba1 O1w H1w2 . . 113(3) no
H1w1 O1w H1w2 . . 110(2) no
C1 C2 H2 . . 120.1 no
C3 C2 H2 . . 120.1 no
C4 C3 H3 . . 119.3 no
C2 C3 H3 . . 119.3 no
C3 C4 H4 . . 119.6 no
C5 C4 H4 . . 119.6 no

loop_
_geom_bond_atom_site_label_1
_geom_bond_atom_site_label_2
_geom_bond_site_symmetry_2
_geom_bond_distance
_geom_bond_publ_flag
Ba1 O1 . 2.826(2) yes
Ba1 O1 2_656 2.826(2) yes
Ba1 O2 5_676 2.783(2) yes
Ba1 O2 6_576 2.783(2) yes
Ba1 O3 5_666 2.753(2) yes
Ba1 O3 6_566 2.752(2) yes
Ba1 O1w . 2.720(2) yes
Ba1 O1w 2_656 2.720(2) yes
S1 O3 . 1.449(2) no
S1 O2 . 1.463(2) no
S1 O1 . 1.465(2) no
S1 C1 . 1.776(3) no
C1 C2 . 1.371(3) no
C1 C5 7_666 1.430(3) no
C2 C3 . 1.399(3) no
C3 C4 . 1.358(4) no
C4 C5 . 1.424(3) no
C5 C5 7_666 1.427(4) no
C5 C1 7_666 1.430(3) no
O1w H1w1 . 0.850(10) no
O1w H1w2 . 0.850(10) no
C2 H2 . 0.93 no
C3 H3 . 0.93 no
C4 H4 . 0.93 no

loop_
_geom_hbond_atom_site_label_D
_geom_hbond_atom_site_label_H
_geom_hbond_atom_site_label_A
_geom_hbond_site_symmetry_A
_geom_hbond_distance_DH
_geom_hbond_distance_HA
_geom_hbond_distance_DA
_geom_hbond_angle_DHA
_geom_hbond_publ_flag
O1w H1w1 O1 2_666 0.850(10) 2.10(2) 2.889(3) 155(5) yes
O1w H1w2 O2 2_656 0.850(10) 1.980(10) 2.808(3) 167(4) yes

loop_
_geom_torsion_atom_site_label_1
_geom_torsion_atom_site_label_2
_geom_torsion_atom_site_label_3
_geom_torsion_atom_site_label_4
_geom_torsion_site_symmetry_1
_geom_torsion_site_symmetry_4
_geom_torsion
_geom_torsion_publ_flag
O3 S1 O1 Ba1 . . -95.2(2) no
O2 S1 O1 Ba1 . . 33.2(2) no
C1 S1 O1 Ba1 . . 148.2(2) no
O1w Ba1 O1 S1 2_656 . -43.0(2) no
O1w Ba1 O1 S1 . . -65.2(3) no
O3 Ba1 O1 S1 5_666 . 87.6(2) no
O3 Ba1 O1 S1 6_566 . 175.8(2) no
O2 Ba1 O1 S1 6_576 . -110.4(2) no
O2 Ba1 O1 S1 5_676 . 15.6(2) no
O1 Ba1 O1 S1 2_656 . 130.2(2) no
O3 S1 O2 Ba1 . 5_676 32.2(2) no
O1 S1 O2 Ba1 . 5_676 -96.1(2) no
C1 S1 O2 Ba1 . 5_676 148.00(10) no
O2 S1 O3 Ba1 . 5_666 -124.1(5) no
O1 S1 O3 Ba1 . 5_666 3.8(6) no
C1 S1 O3 Ba1 . 5_666 120.7(5) no
O3 S1 C1 C2 . . -0.7(2) no
O2 S1 C1 C2 . . -120.9(2) no
O1 S1 C1 C2 . . 119.9(2) no
O3 S1 C1 C5 . 7_666 176.8(2) no
O2 S1 C1 C5 . 7_666 56.7(2) no
O1 S1 C1 C5 . 7_666 -62.5(2) no
C5 C1 C2 C3 7_666 . -1.4(4) no
S1 C1 C2 C3 . . 176.2(2) no
C1 C2 C3 C4 . . -0.5(4) no
C2 C3 C4 C5 . . 2.1(4) no
C3 C4 C5 C5 . 7_666 -1.8(4) no
C3 C4 C5 C1 . 7_666 178.2(2) no
